data_7240035
loop_
_publ_author_name
'Liu, Guocheng'
'Liang, Shuang'
'Li, Qiaomin'
'Guo, Jiao'
'Xu, Na'
'Wang, Xiuli'
'Li, Yan'
'Chen, Baokuan'

_publ_section_title
;
 Metal/N-donor-induced versatile structures and properties of seven 0D
 \\rightarrow 3D complexes based on dpq/dppz and O-bridged tricarboxylate:
 fluorescence and electrochemical behaviors
;
_journal_issue 7
_journal_name_full CrystEngComm
_journal_page_first 1209
_journal_page_last 1219
_journal_paper_doi 10.1039/C9CE01878F
_journal_volume 22
_journal_year 2020
_chemical_formula_moiety 'C29 H18 Co N4 O8, H2 O'
_chemical_formula_sum 'C29 H20 Co N4 O9'
_chemical_formula_weight 627.42
_space_group_crystal_system triclinic
_space_group_IT_number 2
_space_group_name_Hall '-P 1'
_space_group_name_H-M_alt 'P -1'
_atom_sites_solution_hydrogens mixed
_audit_creation_method SHELXL-2014/7
_audit_update_record
;
2019-11-08 deposited with the CCDC.	2020-01-06 downloaded from the CCDC.
;
_cell_angle_alpha 80.708(1)
_cell_angle_beta 89.602(1)
_cell_angle_gamma 70.774(1)
_cell_formula_units_Z 2
_cell_length_a 9.6652(6)
_cell_length_b 11.5260(7)
_cell_length_c 12.5516(8)
_cell_measurement_reflns_used 3786
_cell_measurement_temperature 293(2)
_cell_measurement_theta_max 28.19
_cell_measurement_theta_min 2.40
_cell_volume 1301.35(14)
_computing_cell_refinement 'SAINT (Bruker, 2007)'
_computing_data_collection 'APEX2 (Bruker, 2007)'
_computing_data_reduction 'SAINT (Bruker, 2007)'
_computing_molecular_graphics SHELXTL
_computing_publication_material SHELXTL
_computing_structure_refinement 'SHELXL-2014/7 (Sheldrick, 2014)'
_computing_structure_solution 'SHELXTL (Sheldrick, 2008)'
_diffrn_ambient_temperature 293(2)
_diffrn_measured_fraction_theta_full 0.998
_diffrn_measured_fraction_theta_max 0.998
_diffrn_measurement_device_type 'Bruker APEXII CCD'
_diffrn_measurement_method '\f and \w scans'
_diffrn_radiation_type MoK\a
_diffrn_radiation_wavelength 0.71073
_diffrn_reflns_av_R_equivalents 0.0160
_diffrn_reflns_av_unetI/netI 0.0284
_diffrn_reflns_Laue_measured_fraction_full 0.998
_diffrn_reflns_Laue_measured_fraction_max 0.998
_diffrn_reflns_limit_h_max 11
_diffrn_reflns_limit_h_min -12
_diffrn_reflns_limit_k_max 14
_diffrn_reflns_limit_k_min -14
_diffrn_reflns_limit_l_max 15
_diffrn_reflns_limit_l_min -15
_diffrn_reflns_number 8413
_diffrn_reflns_point_group_measured_fraction_full 0.998
_diffrn_reflns_point_group_measured_fraction_max 0.998
_diffrn_reflns_theta_full 25.242
_diffrn_reflns_theta_max 26.371
_diffrn_reflns_theta_min 1.646
_exptl_absorpt_coefficient_mu 0.726
_exptl_absorpt_correction_T_max 0.918
_exptl_absorpt_correction_T_min 0.861
_exptl_absorpt_correction_type multi-scan
_exptl_absorpt_process_details '(SADABS; Sheldrick, 1996)'
_exptl_crystal_colour pink
_exptl_crystal_density_diffrn 1.601
_exptl_crystal_density_method 'not measured'
_exptl_crystal_description block
_exptl_crystal_F_000 642
_exptl_crystal_size_max 0.280
_exptl_crystal_size_mid 0.180
_exptl_crystal_size_min 0.140
_refine_diff_density_max 0.319
_refine_diff_density_min -0.306
_refine_diff_density_rms 0.048
_refine_ls_extinction_method none
_refine_ls_goodness_of_fit_ref 1.035
_refine_ls_hydrogen_treatment constr
_refine_ls_matrix_type full
_refine_ls_number_parameters 388
_refine_ls_number_reflns 5310
_refine_ls_number_restraints 0
_refine_ls_restrained_S_all 1.035
_refine_ls_R_factor_all 0.0378
_refine_ls_R_factor_gt 0.0312
_refine_ls_shift/su_max 0.001
_refine_ls_shift/su_mean 0.000
_refine_ls_structure_factor_coef Fsqd
_refine_ls_weighting_details 'w=1/[\s^2^(Fo^2^)+(0.0340P)^2^+0.5505P] where P=(Fo^2^+2Fc^2^)/3'
_refine_ls_weighting_scheme calc
_refine_ls_wR_factor_gt 0.0744
_refine_ls_wR_factor_ref 0.0777
_reflns_Friedel_coverage 0.000
_reflns_number_gt 4620
_reflns_number_total 5310
_reflns_threshold_expression 'I > 2\s(I)'
_cod_data_source_file c9ce01878f2.cif
_cod_data_source_block 2
_cod_depositor_comments 'Adding full bibliography for 7240030--7240036.cif.'
_cod_database_code 7240035
_shelx_shelxl_version_number 2014/7
_shelx_space_group_comment
;
The symmetry employed for this shelxl refinement is uniquely defined
by the following loop, which should always be used as a source of
symmetry information in preference to the above space-group names.
They are only intended as comments.
;
_shelx_estimated_absorpt_t_min 0.822
_shelx_estimated_absorpt_t_max 0.905

loop_
_space_group_symop_operation_xyz
'x, y, z'
'-x, -y, -z'

loop_
_atom_site_label
_atom_site_type_symbol
_atom_site_fract_x
_atom_site_fract_y
_atom_site_fract_z
_atom_site_U_iso_or_equiv
_atom_site_adp_type
_atom_site_occupancy
_atom_site_site_symmetry_order
_atom_site_calc_flag
_atom_site_refinement_flags_posn
_atom_site_refinement_flags_adp
_atom_site_refinement_flags_occupancy
_atom_site_disorder_assembly
_atom_site_disorder_group
Co1 Co 0.62589(3) 0.67615(2) 0.56796(2) 0.02432(8) Uani 1 1 d . . . . .
O1W O 0.68378(15) 0.55254(13) 0.46280(11) 0.0384(3) Uani 1 1 d . . . . .
H1A H 0.6576 0.4887 0.4596 0.046 Uiso 1 1 d R U . . .
H1B H 0.7650 0.5439 0.4318 0.046 Uiso 1 1 d R U . . .
O2W O 0.94395(18) 0.50513(16) 0.37301(13) 0.0635(5) Uani 1 1 d . . . . .
H2A H 0.9401 0.5367 0.3065 0.076 Uiso 1 1 d R U . . .
H2B H 1.0224 0.4437 0.3895 0.076 Uiso 1 1 d R U . . .
O1 O 0.44635(14) 0.81670(12) 0.48715(11) 0.0336(3) Uani 1 1 d . . . . .
O2 O 0.39353(14) 0.65040(12) 0.55763(11) 0.0320(3) Uani 1 1 d . . . . .
O3 O -0.18335(13) 0.72047(12) 0.54575(10) 0.0279(3) Uani 1 1 d . . . . .
O4 O -0.25454(14) 0.78798(13) 0.37246(10) 0.0356(3) Uani 1 1 d . . . . .
O5 O 0.17040(19) 1.16960(15) -0.17883(11) 0.0493(4) Uani 1 1 d . . . . .
H5A H 0.1910 1.1982 -0.2484 0.059 Uiso 1 1 d R U . . .
O6 O 0.08737(18) 1.37183(15) -0.16373(12) 0.0493(4) Uani 1 1 d . . . . .
O7 O -0.01628(15) 1.12672(11) 0.30305(10) 0.0324(3) Uani 1 1 d . . . . .
N1 N 0.58057(16) 0.78480(14) 0.69837(12) 0.0270(3) Uani 1 1 d . . . . .
N2 N 0.68318(16) 0.53918(14) 0.71129(12) 0.0275(3) Uani 1 1 d . . . . .
N3 N 0.66483(19) 0.48187(18) 1.09967(14) 0.0437(4) Uani 1 1 d . . . . .
N4 N 0.5571(2) 0.74273(19) 1.08698(14) 0.0462(5) Uani 1 1 d . . . . .
C1 C 0.7349(2) 0.41629(18) 0.71568(17) 0.0362(4) Uani 1 1 d . . . . .
H1 H 0.7547 0.3851 0.6513 0.043 Uiso 1 1 calc R U . . .
C2 C 0.7607(2) 0.33251(19) 0.81192(18) 0.0420(5) Uani 1 1 d . . . . .
H2 H 0.7966 0.2472 0.8113 0.050 Uiso 1 1 calc R U . . .
C3 C 0.7333(2) 0.37578(19) 0.90765(17) 0.0385(5) Uani 1 1 d . . . . .
H3 H 0.7504 0.3205 0.9727 0.046 Uiso 1 1 calc R U . . .
C4 C 0.6791(2) 0.50464(18) 0.90638(15) 0.0296(4) Uani 1 1 d . . . . .
C5 C 0.6439(2) 0.5598(2) 1.00371(15) 0.0342(4) Uani 1 1 d . . . . .
C6 C 0.6336(3) 0.5361(3) 1.18612(17) 0.0522(6) Uani 1 1 d . . . . .
H6 H 0.6471 0.4861 1.2538 0.063 Uiso 1 1 calc R U . . .
C7 C 0.5817(3) 0.6646(3) 1.18000(18) 0.0523(6) Uani 1 1 d . . . . .
H7 H 0.5634 0.6972 1.2438 0.063 Uiso 1 1 calc R U . . .
C8 C 0.5893(2) 0.6894(2) 0.99714(15) 0.0350(4) Uani 1 1 d . . . . .
C9 C 0.5670(2) 0.77030(19) 0.89246(16) 0.0332(4) Uani 1 1 d . . . . .
C10 C 0.5157(3) 0.9005(2) 0.87857(19) 0.0466(5) Uani 1 1 d . . . . .
H10 H 0.4919 0.9403 0.9383 0.056 Uiso 1 1 calc R U . . .
C11 C 0.5006(3) 0.9692(2) 0.77699(19) 0.0472(6) Uani 1 1 d . . . . .
H11 H 0.4692 1.0558 0.7673 0.057 Uiso 1 1 calc R U . . .
C12 C 0.5328(2) 0.90797(18) 0.68864(17) 0.0364(4) Uani 1 1 d . . . . .
H12 H 0.5202 0.9553 0.6198 0.044 Uiso 1 1 calc R U . . .
C13 C 0.59921(19) 0.71691(17) 0.79897(14) 0.0263(4) Uani 1 1 d . . . . .
C14 C 0.65604(19) 0.58287(17) 0.80587(14) 0.0255(4) Uani 1 1 d . . . . .
C15 C 0.35534(19) 0.75954(16) 0.50448(14) 0.0256(4) Uani 1 1 d . . . . .
C16 C 0.20050(18) 0.82416(16) 0.45946(13) 0.0227(3) Uani 1 1 d . . . . .
C17 C 0.09089(18) 0.77075(15) 0.48160(13) 0.0215(3) Uani 1 1 d . . . . .
H17 H 0.1122 0.6944 0.5273 0.026 Uiso 1 1 calc R U . . .
C18 C -0.04991(18) 0.83128(15) 0.43562(13) 0.0215(3) Uani 1 1 d . . . . .
C19 C -0.17084(18) 0.77514(16) 0.45199(14) 0.0234(4) Uani 1 1 d . . . . .
C20 C -0.08289(19) 0.94823(16) 0.37124(14) 0.0252(4) Uani 1 1 d . . . . .
H20 H -0.1765 0.9889 0.3393 0.030 Uiso 1 1 calc R U . . .
C21 C 0.0239(2) 1.00329(16) 0.35523(13) 0.0252(4) Uani 1 1 d . . . . .
C22 C 0.16612(19) 0.94209(16) 0.39649(14) 0.0254(4) Uani 1 1 d . . . . .
H22 H 0.2380 0.9791 0.3824 0.030 Uiso 1 1 calc R U . . .
C23 C 0.0277(2) 1.15134(16) 0.20024(14) 0.0266(4) Uani 1 1 d . . . . .
C24 C 0.0761(3) 1.06256(18) 0.13450(16) 0.0416(5) Uani 1 1 d . . . . .
H24 H 0.0862 0.9798 0.1605 0.050 Uiso 1 1 calc R U . . .
C25 C 0.1094(3) 1.09749(19) 0.02973(16) 0.0417(5) Uani 1 1 d . . . . .
H25 H 0.1431 1.0377 -0.0146 0.050 Uiso 1 1 calc R U . . .
C26 C 0.0934(2) 1.22048(18) -0.00990(15) 0.0315(4) Uani 1 1 d . . . . .
C27 C 0.1171(2) 1.2622(2) -0.12489(16) 0.0364(5) Uani 1 1 d . . . . .
C28 C 0.0469(2) 1.30808(18) 0.05788(16) 0.0354(4) Uani 1 1 d . . . . .
H28 H 0.0370 1.3909 0.0320 0.042 Uiso 1 1 calc R U . . .
C29 C 0.0154(2) 1.27417(17) 0.16293(15) 0.0332(4) Uani 1 1 d . . . . .
H29 H -0.0139 1.3332 0.2084 0.040 Uiso 1 1 calc R U . . .

loop_
_atom_site_aniso_label
_atom_site_aniso_U_11
_atom_site_aniso_U_22
_atom_site_aniso_U_33
_atom_site_aniso_U_23
_atom_site_aniso_U_13
_atom_site_aniso_U_12
Co1 0.02258(13) 0.02873(14) 0.02311(13) -0.00478(9) 0.00248(9) -0.01030(10)
O1W 0.0436(8) 0.0422(8) 0.0432(8) -0.0222(7) 0.0194(7) -0.0257(7)
O2W 0.0480(10) 0.0643(11) 0.0458(10) 0.0246(8) 0.0184(8) 0.0085(8)
O1 0.0252(7) 0.0372(7) 0.0410(8) -0.0019(6) -0.0032(6) -0.0161(6)
O2 0.0269(7) 0.0302(7) 0.0374(8) -0.0002(6) -0.0027(5) -0.0097(6)
O3 0.0272(6) 0.0367(7) 0.0222(6) -0.0014(5) 0.0048(5) -0.0154(6)
O4 0.0301(7) 0.0508(9) 0.0286(7) 0.0036(6) -0.0042(6) -0.0218(6)
O5 0.0710(11) 0.0590(10) 0.0242(7) -0.0032(7) 0.0082(7) -0.0317(9)
O6 0.0540(10) 0.0520(10) 0.0347(8) 0.0145(7) 0.0044(7) -0.0183(8)
O7 0.0469(8) 0.0230(6) 0.0247(7) 0.0010(5) 0.0084(6) -0.0107(6)
N1 0.0254(8) 0.0291(8) 0.0274(8) -0.0052(6) 0.0017(6) -0.0101(6)
N2 0.0272(8) 0.0295(8) 0.0273(8) -0.0072(6) 0.0042(6) -0.0104(7)
N3 0.0399(10) 0.0661(13) 0.0272(9) 0.0016(8) -0.0023(7) -0.0245(9)
N4 0.0453(11) 0.0716(13) 0.0321(10) -0.0224(9) 0.0058(8) -0.0268(10)
C1 0.0399(11) 0.0317(11) 0.0377(11) -0.0119(8) 0.0056(9) -0.0100(9)
C2 0.0458(12) 0.0278(10) 0.0486(13) -0.0029(9) -0.0016(10) -0.0087(9)
C3 0.0361(11) 0.0390(11) 0.0371(11) 0.0056(9) -0.0051(9) -0.0137(9)
C4 0.0248(9) 0.0365(10) 0.0289(10) -0.0019(8) -0.0014(7) -0.0136(8)
C5 0.0289(10) 0.0529(13) 0.0244(10) -0.0034(9) -0.0009(7) -0.0198(9)
C6 0.0491(14) 0.094(2) 0.0231(11) -0.0027(11) -0.0011(9) -0.0395(14)
C7 0.0523(14) 0.091(2) 0.0287(12) -0.0224(12) 0.0077(10) -0.0384(14)
C8 0.0314(10) 0.0536(13) 0.0274(10) -0.0152(9) 0.0031(8) -0.0202(9)
C9 0.0285(10) 0.0429(11) 0.0315(10) -0.0138(9) 0.0020(8) -0.0127(9)
C10 0.0510(13) 0.0447(13) 0.0461(13) -0.0263(11) 0.0022(10) -0.0099(11)
C11 0.0543(14) 0.0321(11) 0.0534(14) -0.0150(10) -0.0042(11) -0.0083(10)
C12 0.0385(11) 0.0303(10) 0.0395(11) -0.0043(8) -0.0029(9) -0.0108(9)
C13 0.0208(8) 0.0325(10) 0.0282(9) -0.0086(7) 0.0022(7) -0.0107(7)
C14 0.0216(8) 0.0317(9) 0.0251(9) -0.0063(7) 0.0011(7) -0.0108(7)
C15 0.0264(9) 0.0301(10) 0.0229(9) -0.0088(7) 0.0034(7) -0.0109(8)
C16 0.0231(8) 0.0274(9) 0.0193(8) -0.0065(7) 0.0028(6) -0.0096(7)
C17 0.0245(8) 0.0201(8) 0.0201(8) -0.0030(6) 0.0040(6) -0.0078(7)
C18 0.0224(8) 0.0250(9) 0.0184(8) -0.0040(7) 0.0048(6) -0.0094(7)
C19 0.0199(8) 0.0242(9) 0.0251(9) -0.0043(7) 0.0047(7) -0.0059(7)
C20 0.0242(9) 0.0278(9) 0.0219(9) -0.0018(7) 0.0002(7) -0.0072(7)
C21 0.0343(10) 0.0229(9) 0.0180(8) -0.0011(7) 0.0049(7) -0.0101(8)
C22 0.0292(9) 0.0300(9) 0.0230(9) -0.0060(7) 0.0062(7) -0.0171(8)
C23 0.0307(9) 0.0269(9) 0.0218(9) 0.0014(7) 0.0002(7) -0.0115(8)
C24 0.0743(16) 0.0228(10) 0.0282(10) 0.0004(8) 0.0072(10) -0.0189(10)
C25 0.0638(14) 0.0348(11) 0.0277(10) -0.0057(8) 0.0078(10) -0.0177(10)
C26 0.0315(10) 0.0385(11) 0.0241(9) 0.0047(8) -0.0020(7) -0.0157(9)
C27 0.0339(11) 0.0499(13) 0.0260(10) 0.0048(9) -0.0009(8) -0.0199(10)
C28 0.0438(11) 0.0268(10) 0.0332(10) 0.0055(8) 0.0013(9) -0.0134(9)
C29 0.0436(11) 0.0247(9) 0.0302(10) -0.0023(8) 0.0050(8) -0.0110(8)

loop_
_atom_type_symbol
_atom_type_description
_atom_type_scat_dispersion_real
_atom_type_scat_dispersion_imag
_atom_type_scat_source
C C 0.0033 0.0016 'International Tables Vol C Tables 4.2.6.8 and 6.1.1.4'
H H 0.0000 0.0000 'International Tables Vol C Tables 4.2.6.8 and 6.1.1.4'
N N 0.0061 0.0033 'International Tables Vol C Tables 4.2.6.8 and 6.1.1.4'
O O 0.0106 0.0060 'International Tables Vol C Tables 4.2.6.8 and 6.1.1.4'
Co Co 0.3494 0.9721 'International Tables Vol C Tables 4.2.6.8 and 6.1.1.4'

loop_
_geom_angle_atom_site_label_1
_geom_angle_atom_site_label_2
_geom_angle_atom_site_label_3
_geom_angle
_geom_angle_site_symmetry_1
_geom_angle_site_symmetry_3
_geom_angle_publ_flag
O1W Co1 O1 102.66(6) . . ?
O1W Co1 O3 92.19(5) . 1_655 ?
O1 Co1 O3 111.29(5) . 1_655 ?
O1W Co1 N2 95.82(6) . . ?
O1 Co1 N2 140.99(5) . . ?
O3 Co1 N2 101.87(5) 1_655 . ?
O1W Co1 N1 171.58(6) . . ?
O1 Co1 N1 85.10(6) . . ?
O3 Co1 N1 87.93(5) 1_655 . ?
N2 Co1 N1 75.93(6) . . ?
O1W Co1 O2 84.66(5) . . ?
O1 Co1 O2 58.71(5) . . ?
O3 Co1 O2 168.24(5) 1_655 . ?
N2 Co1 O2 89.74(5) . . ?
N1 Co1 O2 96.84(5) . . ?
Co1 O1W H1A 129.3 . . ?
Co1 O1W H1B 117.7 . . ?
H1A O1W H1B 109.3 . . ?
H2A O2W H2B 110.7 . . ?
C15 O1 Co1 96.90(11) . . ?
C15 O2 Co1 83.55(10) . . ?
C19 O3 Co1 115.58(11) . 1_455 ?
C27 O5 H5A 111.1 . . ?
C23 O7 C21 118.84(14) . . ?
C12 N1 C13 118.09(16) . . ?
C12 N1 Co1 126.90(13) . . ?
C13 N1 Co1 114.96(12) . . ?
C1 N2 C14 117.69(16) . . ?
C1 N2 Co1 126.16(13) . . ?
C14 N2 Co1 116.04(12) . . ?
C6 N3 C5 115.8(2) . . ?
C7 N4 C8 115.8(2) . . ?
N2 C1 C2 122.96(19) . . ?
N2 C1 H1 118.5 . . ?
C2 C1 H1 118.5 . . ?
C3 C2 C1 119.72(19) . . ?
C3 C2 H2 120.1 . . ?
C1 C2 H2 120.1 . . ?
C2 C3 C4 119.01(19) . . ?
C2 C3 H3 120.5 . . ?
C4 C3 H3 120.5 . . ?
C14 C4 C3 117.72(18) . . ?
C14 C4 C5 119.13(18) . . ?
C3 C4 C5 123.15(18) . . ?
N3 C5 C8 121.64(19) . . ?
N3 C5 C4 117.88(19) . . ?
C8 C5 C4 120.48(17) . . ?
N3 C6 C7 122.7(2) . . ?
N3 C6 H6 118.6 . . ?
C7 C6 H6 118.6 . . ?
N4 C7 C6 122.6(2) . . ?
N4 C7 H7 118.7 . . ?
C6 C7 H7 118.7 . . ?
N4 C8 C5 121.42(19) . . ?
N4 C8 C9 118.44(19) . . ?
C5 C8 C9 120.14(17) . . ?
C13 C9 C10 116.83(19) . . ?
C13 C9 C8 119.21(18) . . ?
C10 C9 C8 123.96(19) . . ?
C11 C10 C9 119.9(2) . . ?
C11 C10 H10 120.0 . . ?
C9 C10 H10 120.0 . . ?
C10 C11 C12 119.2(2) . . ?
C10 C11 H11 120.4 . . ?
C12 C11 H11 120.4 . . ?
N1 C12 C11 122.7(2) . . ?
N1 C12 H12 118.6 . . ?
C11 C12 H12 118.6 . . ?
N1 C13 C9 123.24(17) . . ?
N1 C13 C14 116.15(16) . . ?
C9 C13 C14 120.61(17) . . ?
N2 C14 C4 122.90(17) . . ?
N2 C14 C13 116.66(16) . . ?
C4 C14 C13 120.43(17) . . ?
O1 C15 O2 120.85(16) . . ?
O1 C15 C16 118.37(16) . . ?
O2 C15 C16 120.78(15) . . ?
C22 C16 C17 119.79(16) . . ?
C22 C16 C15 118.40(15) . . ?
C17 C16 C15 121.79(15) . . ?
C18 C17 C16 120.19(15) . . ?
C18 C17 H17 119.9 . . ?
C16 C17 H17 119.9 . . ?
C17 C18 C20 119.62(15) . . ?
C17 C18 C19 122.57(15) . . ?
C20 C18 C19 117.82(15) . . ?
O4 C19 O3 124.00(16) . . ?
O4 C19 C18 117.72(15) . . ?
O3 C19 C18 118.25(15) . . ?
C21 C20 C18 119.65(16) . . ?
C21 C20 H20 120.2 . . ?
C18 C20 H20 120.2 . . ?
C20 C21 C22 121.44(16) . . ?
C20 C21 O7 118.62(16) . . ?
C22 C21 O7 119.76(16) . . ?
C21 C22 C16 119.13(15) . . ?
C21 C22 H22 120.4 . . ?
C16 C22 H22 120.4 . . ?
O7 C23 C24 123.49(16) . . ?
O7 C23 C29 115.80(16) . . ?
C24 C23 C29 120.65(17) . . ?
C23 C24 C25 119.45(17) . . ?
C23 C24 H24 120.3 . . ?
C25 C24 H24 120.3 . . ?
C24 C25 C26 120.64(19) . . ?
C24 C25 H25 119.7 . . ?
C26 C25 H25 119.7 . . ?
C25 C26 C28 119.10(17) . . ?
C25 C26 C27 121.66(19) . . ?
C28 C26 C27 119.16(18) . . ?
O6 C27 O5 124.46(18) . . ?
O6 C27 C26 122.2(2) . . ?
O5 C27 C26 113.29(18) . . ?
C29 C28 C26 120.82(17) . . ?
C29 C28 H28 119.6 . . ?
C26 C28 H28 119.6 . . ?
C28 C29 C23 119.29(18) . . ?
C28 C29 H29 120.4 . . ?
C23 C29 H29 120.4 . . ?

loop_
_geom_bond_atom_site_label_1
_geom_bond_atom_site_label_2
_geom_bond_distance
_geom_bond_site_symmetry_2
_geom_bond_publ_flag
Co1 O1W 2.0390(13) . ?
Co1 O1 2.0753(13) . ?
Co1 O3 2.0749(12) 1_655 ?
Co1 N2 2.1346(15) . ?
Co1 N1 2.1748(15) . ?
Co1 O2 2.3672(13) . ?
O1W H1A 0.8593 . ?
O1W H1B 0.8567 . ?
O2W H2A 0.8515 . ?
O2W H2B 0.8487 . ?
O1 C15 1.260(2) . ?
O2 C15 1.261(2) . ?
O3 C19 1.267(2) . ?
O3 Co1 2.0749(12) 1_455 ?
O4 C19 1.248(2) . ?
O5 C27 1.315(3) . ?
O5 H5A 0.9266 . ?
O6 C27 1.217(2) . ?
O7 C23 1.371(2) . ?
O7 C21 1.394(2) . ?
N1 C12 1.325(2) . ?
N1 C13 1.353(2) . ?
N2 C1 1.330(2) . ?
N2 C14 1.354(2) . ?
N3 C6 1.323(3) . ?
N3 C5 1.354(3) . ?
N4 C7 1.324(3) . ?
N4 C8 1.356(3) . ?
C1 C2 1.387(3) . ?
C1 H1 0.9300 . ?
C2 C3 1.366(3) . ?
C2 H2 0.9300 . ?
C3 C4 1.400(3) . ?
C3 H3 0.9300 . ?
C4 C14 1.399(3) . ?
C4 C5 1.454(3) . ?
C5 C8 1.400(3) . ?
C6 C7 1.388(4) . ?
C6 H6 0.9300 . ?
C7 H7 0.9300 . ?
C8 C9 1.455(3) . ?
C9 C13 1.398(3) . ?
C9 C10 1.398(3) . ?
C10 C11 1.369(3) . ?
C10 H10 0.9300 . ?
C11 C12 1.388(3) . ?
C11 H11 0.9300 . ?
C12 H12 0.9300 . ?
C13 C14 1.447(3) . ?
C15 C16 1.502(2) . ?
C16 C22 1.394(2) . ?
C16 C17 1.396(2) . ?
C17 C18 1.388(2) . ?
C17 H17 0.9300 . ?
C18 C20 1.393(2) . ?
C18 C19 1.510(2) . ?
C20 C21 1.377(2) . ?
C20 H20 0.9300 . ?
C21 C22 1.382(3) . ?
C22 H22 0.9300 . ?
C23 C24 1.378(3) . ?
C23 C29 1.383(2) . ?
C24 C25 1.380(3) . ?
C24 H24 0.9300 . ?
C25 C26 1.382(3) . ?
C25 H25 0.9300 . ?
C26 C28 1.385(3) . ?
C26 C27 1.487(3) . ?
C28 C29 1.375(3) . ?
C28 H28 0.9300 . ?
C29 H29 0.9300 . ?

loop_
_geom_hbond_atom_site_label_D
_geom_hbond_atom_site_label_H
_geom_hbond_atom_site_label_A
_geom_hbond_distance_DH
_geom_hbond_distance_HA
_geom_hbond_distance_DA
_geom_hbond_angle_DHA
_geom_hbond_site_symmetry_A
O1W H1A O2 0.86 1.87 2.7282(18) 176 2_666
O1W H1B O2W 0.86 1.82 2.673(2) 173 .
O2W H2A O6 0.85 1.90 2.744(2) 172 2_675
O2W H2B O3 0.85 2.06 2.893(2) 167 2_666
O5 H5A O4 0.93 1.67 2.5803(19) 166 2_575

loop_
_geom_torsion_atom_site_label_1
_geom_torsion_atom_site_label_2
_geom_torsion_atom_site_label_3
_geom_torsion_atom_site_label_4
_geom_torsion
_geom_torsion_site_symmetry_1
_geom_torsion_site_symmetry_2
_geom_torsion_site_symmetry_3
_geom_torsion_site_symmetry_4
_geom_torsion_publ_flag
C14 N2 C1 C2 0.5(3) . . . . ?
Co1 N2 C1 C2 -175.61(15) . . . . ?
N2 C1 C2 C3 -0.3(3) . . . . ?
C1 C2 C3 C4 0.2(3) . . . . ?
C2 C3 C4 C14 -0.2(3) . . . . ?
C2 C3 C4 C5 178.83(18) . . . . ?
C6 N3 C5 C8 -1.5(3) . . . . ?
C6 N3 C5 C4 178.95(17) . . . . ?
C14 C4 C5 N3 178.87(17) . . . . ?
C3 C4 C5 N3 -0.1(3) . . . . ?
C14 C4 C5 C8 -0.7(3) . . . . ?
C3 C4 C5 C8 -179.72(18) . . . . ?
C5 N3 C6 C7 0.5(3) . . . . ?
C8 N4 C7 C6 -1.6(3) . . . . ?
N3 C6 C7 N4 1.1(4) . . . . ?
C7 N4 C8 C5 0.5(3) . . . . ?
C7 N4 C8 C9 -179.02(19) . . . . ?
N3 C5 C8 N4 1.0(3) . . . . ?
C4 C5 C8 N4 -179.41(17) . . . . ?
N3 C5 C8 C9 -179.44(17) . . . . ?
C4 C5 C8 C9 0.1(3) . . . . ?
N4 C8 C9 C13 -179.79(17) . . . . ?
C5 C8 C9 C13 0.6(3) . . . . ?
N4 C8 C9 C10 0.8(3) . . . . ?
C5 C8 C9 C10 -178.72(19) . . . . ?
C13 C9 C10 C11 -0.6(3) . . . . ?
C8 C9 C10 C11 178.8(2) . . . . ?
C9 C10 C11 C12 1.8(3) . . . . ?
C13 N1 C12 C11 -0.4(3) . . . . ?
Co1 N1 C12 C11 177.03(16) . . . . ?
C10 C11 C12 N1 -1.4(3) . . . . ?
C12 N1 C13 C9 1.7(3) . . . . ?
Co1 N1 C13 C9 -176.03(14) . . . . ?
C12 N1 C13 C14 -178.08(16) . . . . ?
Co1 N1 C13 C14 4.20(19) . . . . ?
C10 C9 C13 N1 -1.2(3) . . . . ?
C8 C9 C13 N1 179.39(17) . . . . ?
C10 C9 C13 C14 178.57(18) . . . . ?
C8 C9 C13 C14 -0.8(3) . . . . ?
C1 N2 C14 C4 -0.5(3) . . . . ?
Co1 N2 C14 C4 175.99(13) . . . . ?
C1 N2 C14 C13 -179.75(16) . . . . ?
Co1 N2 C14 C13 -3.3(2) . . . . ?
C3 C4 C14 N2 0.3(3) . . . . ?
C5 C4 C14 N2 -178.70(16) . . . . ?
C3 C4 C14 C13 179.58(16) . . . . ?
C5 C4 C14 C13 0.5(3) . . . . ?
N1 C13 C14 N2 -0.7(2) . . . . ?
C9 C13 C14 N2 179.53(16) . . . . ?
N1 C13 C14 C4 -179.97(16) . . . . ?
C9 C13 C14 C4 0.3(3) . . . . ?
Co1 O1 C15 O2 -0.01(18) . . . . ?
Co1 O1 C15 C16 -179.49(13) . . . . ?
Co1 O2 C15 O1 0.01(16) . . . . ?
Co1 O2 C15 C16 179.48(15) . . . . ?
O1 C15 C16 C22 2.9(2) . . . . ?
O2 C15 C16 C22 -176.63(16) . . . . ?
O1 C15 C16 C17 -175.34(16) . . . . ?
O2 C15 C16 C17 5.2(3) . . . . ?
C22 C16 C17 C18 4.0(2) . . . . ?
C15 C16 C17 C18 -177.82(15) . . . . ?
C16 C17 C18 C20 -2.9(2) . . . . ?
C16 C17 C18 C19 176.80(15) . . . . ?
Co1 O3 C19 O4 -9.6(2) 1_455 . . . ?
Co1 O3 C19 C18 168.78(11) 1_455 . . . ?
C17 C18 C19 O4 -139.35(18) . . . . ?
C20 C18 C19 O4 40.4(2) . . . . ?
C17 C18 C19 O3 42.2(2) . . . . ?
C20 C18 C19 O3 -138.07(17) . . . . ?
C17 C18 C20 C21 -1.0(3) . . . . ?
C19 C18 C20 C21 179.31(15) . . . . ?
C18 C20 C21 C22 3.8(3) . . . . ?
C18 C20 C21 O7 -171.39(15) . . . . ?
C23 O7 C21 C20 -109.14(19) . . . . ?
C23 O7 C21 C22 75.6(2) . . . . ?
C20 C21 C22 C16 -2.7(3) . . . . ?
O7 C21 C22 C16 172.44(15) . . . . ?
C17 C16 C22 C21 -1.2(2) . . . . ?
C15 C16 C22 C21 -179.44(15) . . . . ?
C21 O7 C23 C24 17.3(3) . . . . ?
C21 O7 C23 C29 -165.21(17) . . . . ?
O7 C23 C24 C25 175.9(2) . . . . ?
C29 C23 C24 C25 -1.4(3) . . . . ?
C23 C24 C25 C26 -0.6(4) . . . . ?
C24 C25 C26 C28 1.7(3) . . . . ?
C24 C25 C26 C27 -175.0(2) . . . . ?
C25 C26 C27 O6 171.5(2) . . . . ?
C28 C26 C27 O6 -5.2(3) . . . . ?
C25 C26 C27 O5 -7.6(3) . . . . ?
C28 C26 C27 O5 175.67(18) . . . . ?
C25 C26 C28 C29 -0.8(3) . . . . ?
C27 C26 C28 C29 176.06(18) . . . . ?
C26 C28 C29 C23 -1.2(3) . . . . ?
O7 C23 C29 C28 -175.22(17) . . . . ?
C24 C23 C29 C28 2.3(3) . . . . ?
